data_7134890
loop_
_publ_author_name
'Becker, Jens-Georg'
'Sundaresan, Sriram'
'Carrella, Luca M.'
'Rentschler, Eva'

_publ_section_title
;
 Chirality without compromise: identical spin crossover behavior between
 the racemate and the enantiopure Fe(II) complexes.
;
_journal_issue 71
_journal_name_full 'Chemical communications (Cambridge, England)'
_journal_page_first 13389
_journal_page_last 13392
_journal_paper_doi 10.1039/d5cc03779d
_journal_volume 61
_journal_year 2025
_chemical_absolute_configuration syn
_chemical_formula_moiety '2(C28 H29 B2 Fe N7 O), C2 H3 N'
_chemical_formula_sum 'C58 H61 B4 Fe2 N15 O2'
_chemical_formula_weight 1155.15
_space_group_crystal_system monoclinic
_space_group_IT_number 4
_space_group_name_Hall 'P 2yb'
_space_group_name_H-M_alt 'P 1 21 1'
_atom_sites_solution_hydrogens mixed
_atom_sites_solution_primary dual
_audit_creation_date 2024-12-06
_audit_creation_method
;
Olex2 1.5
(compiled 2024.02.16 svn.r378c4104 for OlexSys, GUI svn.r6928)
;
_audit_update_record
;
2025-06-26 deposited with the CCDC.	2025-07-24 downloaded from the CCDC.
;
_cell_angle_alpha 90
_cell_angle_beta 94.771(2)
_cell_angle_gamma 90
_cell_formula_units_Z 2
_cell_length_a 12.4966(4)
_cell_length_b 17.6717(4)
_cell_length_c 13.4291(4)
_cell_measurement_reflns_used 33708
_cell_measurement_temperature 220
_cell_measurement_theta_max 29.27
_cell_measurement_theta_min 2.33
_cell_volume 2955.36(15)
_computing_cell_refinement
;
X-Area Recipe 2.0.2 (STOE, 2024)
;
_computing_data_collection
;
X-Area Pilatus3_SV 1.31.194.0 (STOE, 2023)
;
_computing_data_reduction
;
X-Area Integrate 2.5.18.0 (STOE, 2024)
X-Area LANA 2.8.4 (STOE, 2024)
;
_computing_molecular_graphics 'Olex2 1.5 (Dolomanov et al., 2009)'
_computing_publication_material 'Olex2 1.5 (Dolomanov et al., 2009)'
_computing_structure_refinement 'SHELXL 2018/3 (Sheldrick, 2015)'
_computing_structure_solution 'SHELXT 2018/2 (Sheldrick, 2018)'
_diffrn_ambient_temperature 220.00
_diffrn_detector_area_resol_mean 13.33
_diffrn_measured_fraction_theta_full 0.999
_diffrn_measured_fraction_theta_max 0.887
_diffrn_measurement_details
;
 2474 frames, detector distance = 60 mm
;
_diffrn_measurement_device 'Eulerian 4-circle diffractometer'
_diffrn_measurement_device_type 'STOE STADIVARI'
_diffrn_measurement_method 'rotation method, \w scans'
_diffrn_radiation_type MoK\a
_diffrn_radiation_wavelength 0.71073
_diffrn_reflns_av_R_equivalents 0.0305
_diffrn_reflns_av_unetI/netI 0.0288
_diffrn_reflns_Laue_measured_fraction_full 0.999
_diffrn_reflns_Laue_measured_fraction_max 0.887
_diffrn_reflns_limit_h_max 18
_diffrn_reflns_limit_h_min -17
_diffrn_reflns_limit_k_max 26
_diffrn_reflns_limit_k_min -23
_diffrn_reflns_limit_l_max 18
_diffrn_reflns_limit_l_min -19
_diffrn_reflns_number 54398
_diffrn_reflns_point_group_measured_fraction_full 0.995
_diffrn_reflns_point_group_measured_fraction_max 0.826
_diffrn_reflns_theta_full 25.242
_diffrn_reflns_theta_max 32.691
_diffrn_reflns_theta_min 2.325
_exptl_absorpt_coefficient_mu 0.546
_exptl_absorpt_correction_T_max 0.8152
_exptl_absorpt_correction_T_min 0.5738
_exptl_absorpt_correction_type multi-scan
_exptl_absorpt_process_details
;
STOE X-Red32, absorption correction by Gaussian integration, analogous to
P. Coppens in: F. R. Ahmed (Editor), "Crystallographic Computing", Munksgaard,
Copenhagen (1970), 255 - 270. Afterwards scaling of reflection intensities was
performed within STOE LANA. J. Koziskova, F. Hahn, J. Richter, J. Kozisek, Acta
Chimica Slovaca, vol. 9, no. 2, 2016, pp. 136 - 140.
Finally a spherical absorption correction was done within STOE LANA.
;
_exptl_crystal_colour yellow
_exptl_crystal_colour_primary yellow
_exptl_crystal_density_diffrn 1.298
_exptl_crystal_density_method 'not measured'
_exptl_crystal_description block
_exptl_crystal_F_000 1204
_exptl_crystal_size_max 0.25
_exptl_crystal_size_mid 0.213
_exptl_crystal_size_min 0.19
_exptl_crystal_size_rad 0.130
_refine_diff_density_max 0.700
_refine_diff_density_min -0.551
_refine_diff_density_rms 0.071
_refine_ls_abs_structure_details
;
 Refined as an inversion twin.
;
_refine_ls_abs_structure_Flack 0.24(4)
_refine_ls_extinction_method none
_refine_ls_goodness_of_fit_ref 1.099
_refine_ls_hydrogen_treatment constr
_refine_ls_matrix_type full
_refine_ls_number_parameters 882
_refine_ls_number_reflns 17943
_refine_ls_number_restraints 1159
_refine_ls_restrained_S_all 1.086
_refine_ls_R_factor_all 0.1183
_refine_ls_R_factor_gt 0.0858
_refine_ls_shift/su_max 0.000
_refine_ls_shift/su_mean 0.000
_refine_ls_structure_factor_coef Fsqd
_refine_ls_weighting_details 'w=1/[\s^2^(Fo^2^)+(0.1311P)^2^+1.7748P] where P=(Fo^2^+2Fc^2^)/3'
_refine_ls_weighting_scheme calc
_refine_ls_wR_factor_gt 0.2394
_refine_ls_wR_factor_ref 0.2701
_reflns_Friedel_coverage 0.813
_reflns_Friedel_fraction_full 0.990
_reflns_Friedel_fraction_max 0.762
_reflns_number_gt 11738
_reflns_number_total 17943
_reflns_threshold_expression 'I > 2\s(I)'
_cod_data_source_file d5cc03779d2.cif
_cod_data_source_block jgb-mh-043-02_220k_3d
_cod_depositor_comments 'Adding full bibliography for 7134889--7134894.cif.'
_cod_original_cell_volume 2955.35(15)
_cod_database_code 7134890
_shelx_shelxl_version_number 2018/3
_shelx_space_group_comment
;
The symmetry employed for this shelxl refinement is uniquely defined
by the following loop, which should always be used as a source of
symmetry information in preference to the above space-group names.
They are only intended as comments.
;
_olex2_refinement_description
;
1. Twinned data refinement
 Scales: 0.76(4)
 0.24(4)
2. Fixed Uiso
 At 1.2 times of:
  All C(H) groups, All C(H,H) groups, All C(H,H,H,H) groups
 At 1.5 times of:
  All B(H,H,H) groups, All C(H,H,H) groups
3. Restrained distances
 C57-C58 = C57A-C58A
 1.48 with sigma of 0.01
 N15-C58 = N15A-C58A
 2.62 with sigma of 0.01
 N15-C57 = N15A-C57A
 1.14 with sigma of 0.01
4. Uiso/Uaniso restraints and constraints
C10 \\sim C10A \\sim C9A \\sim C1 \\sim C1A \\sim C9 \\sim C8 \\sim C2A \\sim
C2 \\sim C8A \\sim C7A \\sim C7 \\sim C3A \\sim C6 \\sim C6A \\sim C4 \\sim C5
\\sim C5A \\sim C4A: within 1.7A with sigma of 0.03 and sigma for terminal
atoms of 0.08 within 1.7A
C38A \\sim C38 \\sim C37A \\sim C29 \\sim C29A \\sim C37 \\sim C36 \\sim C30A
\\sim C30 \\sim C36A \\sim C35A \\sim C35 \\sim C31A \\sim C31 \\sim C34A \\sim
C34 \\sim C32A \\sim C33A \\sim C33 \\sim C32: within 1.7A with sigma of 0.04
and sigma for terminal atoms of 0.08 within 1.7A
N15A \\sim C57A \\sim C58A \\sim N15 \\sim C57 \\sim C58: within 1.7A with
sigma of 0.02 and sigma for terminal atoms of 0.04 within 1.7A
C17A \\sim C17 \\sim C16 \\sim C16A \\sim N4A \\sim N4 \\sim C20 \\sim C20A
\\sim C19 \\sim C18 \\sim C19A \\sim C18A: within 1.7A with sigma of 0.04 and
sigma for terminal atoms of 0.08 within 1.7A
Uanis(C4) \\sim Ueq, Uanis(C5) \\sim Ueq, Uanis(C5A) \\sim Ueq, Uanis(C6A)
\\sim Ueq, Uanis(C6) \\sim Ueq, Uanis(C4A) \\sim Ueq, Uanis(C3A) \\sim Ueq,
Uanis(C7) \\sim Ueq, Uanis(C7A) \\sim Ueq, Uanis(C3) \\sim Ueq, Uanis(C8A)
\\sim Ueq, Uanis(C2) \\sim Ueq, Uanis(C2A) \\sim Ueq, Uanis(C8) \\sim Ueq,
Uanis(C1A) \\sim Ueq, Uanis(C9) \\sim Ueq, Uanis(C10) \\sim Ueq, Uanis(C1)
\\sim Ueq, Uanis(C9A) \\sim Ueq, Uanis(C10A) \\sim Ueq: with sigma of 0.01 and
sigma for terminal atoms of 0.02
Uanis(C38A) \\sim Ueq, Uanis(C38) \\sim Ueq, Uanis(C29A) \\sim Ueq, Uanis(C37)
\\sim Ueq, Uanis(C29) \\sim Ueq, Uanis(C37A) \\sim Ueq, Uanis(C36A) \\sim Ueq,
Uanis(C30) \\sim Ueq, Uanis(C35A) \\sim Ueq, Uanis(C30A) \\sim Ueq, Uanis(C35)
\\sim Ueq, Uanis(C36) \\sim Ueq, Uanis(C31A) \\sim Ueq, Uanis(C32A) \\sim Ueq,
Uanis(C34) \\sim Ueq, Uanis(C33A) \\sim Ueq, Uanis(C33) \\sim Ueq, Uanis(C34A)
\\sim Ueq, Uanis(C32) \\sim Ueq, Uanis(C31) \\sim Ueq: with sigma of 0.01 and
sigma for terminal atoms of 0.02
Uanis(N15A) \\sim Ueq, Uanis(C57A) \\sim Ueq, Uanis(C58A) \\sim Ueq, Uanis(N15)
\\sim Ueq, Uanis(C57) \\sim Ueq, Uanis(C58) \\sim Ueq: with sigma of 0.01 and
sigma for terminal atoms of 0.02
Uanis(C50) \\sim Ueq, Uanis(C51) \\sim Ueq, Uanis(C52) \\sim Ueq, Uanis(C53)
\\sim Ueq, Uanis(C54) \\sim Ueq: with sigma of 0.01 and sigma for terminal
atoms of 0.02
Uanis(C42) \\sim Ueq: with sigma of 0.01 and sigma for terminal atoms of 0.02
Uanis(C14) \\sim Ueq: with sigma of 0.01 and sigma for terminal atoms of 0.02
Uanis(C22) \\sim Ueq, Uanis(C23) \\sim Ueq, Uanis(C24) \\sim Ueq, Uanis(C25)
\\sim Ueq, Uanis(C26) \\sim Ueq: with sigma of 0.01 and sigma for terminal
atoms of 0.02
Uanis(N4) \\sim Ueq, Uanis(N4A) \\sim Ueq, Uanis(C16) \\sim Ueq, Uanis(C16A)
\\sim Ueq, Uanis(C17A) \\sim Ueq, Uanis(C17) \\sim Ueq, Uanis(C18A) \\sim Ueq,
Uanis(C18) \\sim Ueq, Uanis(C19A) \\sim Ueq, Uanis(C19) \\sim Ueq, Uanis(C20A)
\\sim Ueq, Uanis(C20) \\sim Ueq: with sigma of 0.01 and sigma for terminal
atoms of 0.02
5. Others
 Sof(C1A)=Sof(H1A)=Sof(C10A)=Sof(C9A)=Sof(H9A)=Sof(C8A)=Sof(H8A)=Sof(C7A)=
 Sof(C2A)=Sof(C3A)=Sof(H3A)=Sof(C4A)=Sof(H4A)=Sof(C5A)=Sof(H5A)=Sof(C6A)=
 Sof(H6A)=1-FVAR(1)
 Sof(C1)=Sof(H1)=Sof(C10)=Sof(C9)=Sof(H9)=Sof(C8)=Sof(H8)=Sof(C7)=Sof(C2)=
 Sof(C3)=Sof(H3)=Sof(C4)=Sof(H4)=Sof(C5)=Sof(H5)=Sof(C6)=Sof(H6)=FVAR(1)
 Sof(C29A)=Sof(H29A)=Sof(C38A)=Sof(C37A)=Sof(H37A)=Sof(C36A)=Sof(H36A)=
 Sof(C35A)=Sof(C30A)=Sof(C31A)=Sof(H31A)=Sof(C32A)=Sof(H32A)=Sof(C33A)=
 Sof(H33A)=Sof(C34A)=Sof(H34A)=1-FVAR(2)
 Sof(C29)=Sof(H29)=Sof(C38)=Sof(C37)=Sof(H37)=Sof(C36)=Sof(H36)=Sof(C35)=
 Sof(C30)=Sof(C31)=Sof(H31)=Sof(C32)=Sof(H32)=Sof(C33)=Sof(H33)=Sof(C34)=
 Sof(H34)=FVAR(2)
 Sof(H15C)=Sof(H15D)=Sof(C16A)=Sof(C17A)=Sof(H17A)=Sof(C18A)=Sof(H18A)=
 Sof(C19A)=Sof(H19A)=Sof(C20A)=Sof(H20A)=Sof(N4A)=1-FVAR(3)
 Sof(H15A)=Sof(H15B)=Sof(C16)=Sof(C17)=Sof(H17)=Sof(C18)=Sof(H18)=Sof(C19)=
 Sof(H19)=Sof(C20)=Sof(H20)=Sof(N4)=FVAR(3)
 Fixed Sof: N15A(0.6) C57A(0.6) C58A(0.6) H58A(0.6) H58B(0.6) H58C(0.6)
 N15(0.4) C57(0.4) C58(0.4) H58D(0.4) H58E(0.4) H58F(0.4)
6.a Riding coordinates:
 C58(H58D,H58E,H58F)
6.b Ternary CH refined with riding coordinates:
 C13(H13), C41(H41)
6.c Secondary CH2 refined with riding coordinates:
 C15(H15A,H15B), C15(H15C,H15D), C21(H21A,H21B), C43(H43A,H43B), C49(H49A,H49B)
6.d Aromatic/amide H refined with riding coordinates:
 C1(H1), C9(H9), C8(H8), C3(H3), C4(H4), C5(H5), C6(H6), C1A(H1A), C9A(H9A),
 C8A(H8A), C3A(H3A), C4A(H4A), C5A(H5A), C6A(H6A), C17(H17), C18(H18), C19(H19),
  C20(H20), C17A(H17A), C18A(H18A), C19A(H19A), C20A(H20A), C23(H23), C24(H24),
 C25(H25), C26(H26), C29(H29), C37(H37), C36(H36), C31(H31), C32(H32), C33(H33),
  C34(H34), C29A(H29A), C37A(H37A), C36A(H36A), C31A(H31A), C32A(H32A),
 C33A(H33A), C34A(H34A), C45(H45), C46(H46), C47(H47), C48(H48), C51(H51),
 C52(H52), C53(H53), C54(H54)
6.e Fitted hexagon refined as free rotating group:
 C16(C17,C18,C19,C20,N4), C16A(C17A,C18A,C19A,C20A,N4A)
6.f Naphthalene refined as free rotating group:
 C1(C10,C9,C8,C7,C2,C3,C4,C5,C6), C1A(C10A,C9A,C8A,C7A,C2A,C3A,C4A,C5A,C6A),
 C29(C38,C37,C36,C35,C30,C31,C32,C33,C34), C29A(C38A,C37A,C36A,C35A,C30A,C31A,
 C32A,C33A,C34A)
6.g Idealised Me refined as rotating group:
 C14(H14A,H14B,H14C), B1(H1B,H1C,H1D), B2(H2A,H2B,H2C), C42(H42A,H42B,H42C),
 B3(H3B,H3C,H3D), B4(H4B,H4C,H4D), C58A(H58A,H58B,H58C)
;
_olex2_submission_special_instructions 'No special instructions were received'

loop_
_space_group_symop_operation_xyz
'x, y, z'
'-x, y+1/2, -z'

loop_
_atom_site_label
_atom_site_type_symbol
_atom_site_fract_x
_atom_site_fract_y
_atom_site_fract_z
_atom_site_U_iso_or_equiv
_atom_site_adp_type
_atom_site_occupancy
_atom_site_site_symmetry_order
_atom_site_calc_flag
_atom_site_refinement_flags_posn
_atom_site_refinement_flags_adp
_atom_site_refinement_flags_occupancy
_atom_site_disorder_assembly
_atom_site_disorder_group
Fe1 Fe 0.31174(9) 0.31616(6) -0.24241(8) 0.0604(3) Uani 1 1 d . . . . .
O1 O 0.4193(6) 0.3997(4) 0.0441(4) 0.0783(18) Uani 1 1 d . . . . .
N1 N 0.2858(6) 0.4419(4) -0.0614(5) 0.0643(17) Uani 1 1 d . . . . .
N2 N 0.3297(6) 0.3763(5) -0.0983(5) 0.0657(18) Uani 1 1 d . . . . .
N3 N 0.4555(5) 0.2562(4) -0.1531(5) 0.0613(17) Uani 1 1 d . . . . .
N5 N 0.4451(5) 0.3794(4) -0.2816(5) 0.0609(16) Uani 1 1 d . . . . .
N6 N 0.3256(6) 0.2485(5) -0.3689(5) 0.0692(18) Uani 1 1 d . . . . .
N7 N 0.1691(6) 0.3676(4) -0.2983(5) 0.0653(18) Uani 1 1 d . . . . .
C1 C 0.3707(5) 0.5201(3) 0.1871(5) 0.066(3) Uani 0.710(9) 1 d G U P A 1
H1 H 0.424931 0.484837 0.205964 0.079 Uiso 0.710(9) 1 calc R U P A 1
C10 C 0.3177(6) 0.5172(4) 0.0920(4) 0.056(3) Uani 0.710(9) 1 d G U P A 1
C9 C 0.2376(5) 0.5694(4) 0.0642(4) 0.062(3) Uani 0.710(9) 1 d G U P A 1
H9 H 0.201721 0.567434 -0.000128 0.075 Uiso 0.710(9) 1 calc R U P A 1
C8 C 0.2104(5) 0.6246(4) 0.1315(4) 0.066(3) Uani 0.710(9) 1 d G U P A 1
H8 H 0.156241 0.659897 0.112628 0.079 Uiso 0.710(9) 1 calc R U P A 1
C7 C 0.2635(4) 0.6275(3) 0.2266(4) 0.063(3) Uani 0.710(9) 1 d G U P A 1
C2 C 0.3436(4) 0.5753(3) 0.2544(4) 0.066(3) Uani 0.710(9) 1 d G U P A 1
C3 C 0.3966(6) 0.5783(5) 0.3495(4) 0.078(4) Uani 0.710(9) 1 d G U P A 1
H3 H 0.450814 0.542938 0.368335 0.093 Uiso 0.710(9) 1 calc R U P A 1
C4 C 0.3695(7) 0.6334(5) 0.4168(4) 0.087(4) Uani 0.710(9) 1 d G U P A 1
H4 H 0.405337 0.635400 0.481094 0.105 Uiso 0.710(9) 1 calc R U P A 1
C5 C 0.2893(7) 0.6856(5) 0.3889(5) 0.090(4) Uani 0.710(9) 1 d G U P A 1
H5 H 0.270993 0.722931 0.434430 0.108 Uiso 0.710(9) 1 calc R U P A 1
C6 C 0.2363(5) 0.6827(4) 0.2938(5) 0.080(4) Uani 0.710(9) 1 d G U P A 1
H6 H 0.182126 0.718001 0.275008 0.096 Uiso 0.710(9) 1 calc R U P A 1
C1A C 0.2833(10) 0.5614(7) 0.1081(8) 0.040(4) Uani 0.290(9) 1 d G U P A 2
H1A H 0.243517 0.569853 0.046578 0.048 Uiso 0.290(9) 1 calc R U P A 2
C10A C 0.3544(12) 0.5009(7) 0.1189(10) 0.048(5) Uani 0.290(9) 1 d G U P A 2
C9A C 0.4132(13) 0.4885(8) 0.2099(11) 0.062(6) Uani 0.290(9) 1 d G U P A 2
H9A H 0.461343 0.447595 0.217139 0.074 Uiso 0.290(9) 1 calc R U P A 2
C8A C 0.4010(13) 0.5365(9) 0.2901(9) 0.069(6) Uani 0.290(9) 1 d G U P A 2
H8A H 0.440739 0.528129 0.351585 0.083 Uiso 0.290(9) 1 calc R U P A 2
C7A C 0.3298(10) 0.5970(8) 0.2793(8) 0.070(7) Uani 0.290(9) 1 d G U P A 2
C2A C 0.2710(8) 0.6095(6) 0.1883(8) 0.051(5) Uani 0.290(9) 1 d G U P A 2
C3A C 0.1999(10) 0.6700(7) 0.1775(12) 0.063(5) Uani 0.290(9) 1 d G U P A 2
H3A H 0.160105 0.678386 0.116009 0.076 Uiso 0.290(9) 1 calc R U P A 2
C4A C 0.1876(13) 0.7180(8) 0.2577(14) 0.077(7) Uani 0.290(9) 1 d G U P A 2
H4A H 0.139498 0.758922 0.250454 0.092 Uiso 0.290(9) 1 calc R U P A 2
C5A C 0.2464(16) 0.7056(10) 0.3487(13) 0.093(9) Uani 0.290(9) 1 d G U P A 2
H5A H 0.238105 0.738062 0.402959 0.112 Uiso 0.290(9) 1 calc R U P A 2
C6A C 0.3175(15) 0.6451(10) 0.3595(9) 0.081(7) Uani 0.290(9) 1 d G U P A 2
H6A H 0.357322 0.636667 0.421020 0.097 Uiso 0.290(9) 1 calc R U P A 2
C11 C 0.3413(8) 0.4529(6) 0.0236(7) 0.076(3) Uani 1 1 d . . . . .
C12 C 0.4042(7) 0.3525(7) -0.0419(6) 0.073(2) Uani 1 1 d . . . . .
C13 C 0.4686(8) 0.2803(5) -0.0474(6) 0.076(2) Uani 1 1 d . . . . .
H13 H 0.422815 0.243310 -0.015380 0.091 Uiso 1 1 calc R U . . .
C14 C 0.5622(11) 0.2739(8) 0.0091(9) 0.121(4) Uani 1 1 d . U . . .
H14A H 0.595290 0.225693 -0.004336 0.182 Uiso 1 1 calc R U . . .
H14B H 0.548990 0.276605 0.079150 0.182 Uiso 1 1 calc R U . . .
H14C H 0.609751 0.314705 -0.006836 0.182 Uiso 1 1 calc R U . . .
C15 C 0.4224(6) 0.1763(6) -0.1561(9) 0.077(3) Uani 1 1 d . . . . .
H15A H 0.468414 0.145846 -0.108954 0.092 Uiso 0.333(19) 1 calc R U P B 1
H15B H 0.424551 0.155196 -0.223381 0.092 Uiso 0.333(19) 1 calc R U P B 1
H15C H 0.436516 0.156292 -0.221784 0.092 Uiso 0.667(19) 1 calc R U P B 2
H15D H 0.469810 0.149112 -0.106460 0.092 Uiso 0.667(19) 1 calc R U P B 2
C16 C 0.3053(10) 0.1795(11) -0.1249(16) 0.049(5) Uani 0.333(19) 1 d G U P B 1
C17 C 0.2608(11) 0.1258(11) -0.0650(14) 0.059(5) Uani 0.333(19) 1 d G U P B 1
H17 H 0.304164 0.087565 -0.034255 0.071 Uiso 0.333(19) 1 calc R U P B 1
C18 C 0.1520(12) 0.1287(12) -0.0504(14) 0.070(6) Uani 0.333(19) 1 d G U P B 1
H18 H 0.121863 0.092409 -0.009851 0.084 Uiso 0.333(19) 1 calc R U P B 1
C19 C 0.0878(10) 0.1852(13) -0.0958(16) 0.077(7) Uani 0.333(19) 1 d G U P B 1
H19 H 0.014271 0.187185 -0.085957 0.092 Uiso 0.333(19) 1 calc R U P B 1
C20 C 0.1324(13) 0.2389(11) -0.1558(16) 0.075(7) Uani 0.333(19) 1 d G U P B 1
H20 H 0.088980 0.277118 -0.186467 0.090 Uiso 0.333(19) 1 calc R U P B 1
N4 N 0.2411(14) 0.2360(10) -0.1703(16) 0.049(5) Uani 0.333(19) 1 d G U P B 1
C16A C 0.3129(6) 0.1564(6) -0.1389(9) 0.070(4) Uani 0.667(19) 1 d G U P B 2
C17A C 0.2765(7) 0.0891(6) -0.1002(8) 0.077(4) Uani 0.667(19) 1 d G U P B 2
H17A H 0.325397 0.050133 -0.081802 0.092 Uiso 0.667(19) 1 calc R U P B 2
C18A C 0.1678(8) 0.0794(6) -0.0887(8) 0.090(5) Uani 0.667(19) 1 d G U P B 2
H18A H 0.143245 0.033889 -0.062524 0.108 Uiso 0.667(19) 1 calc R U P B 2
C19A C 0.0956(6) 0.1371(7) -0.1159(8) 0.081(4) Uani 0.667(19) 1 d G U P B 2
H19A H 0.022079 0.130500 -0.108170 0.097 Uiso 0.667(19) 1 calc R U P B 2
C20A C 0.1319(7) 0.2044(6) -0.1547(8) 0.066(3) Uani 0.667(19) 1 d G U P B 2
H20A H 0.083062 0.243355 -0.173093 0.079 Uiso 0.667(19) 1 calc R U P B 2
N4A N 0.2406(8) 0.2141(5) -0.1662(9) 0.062(3) Uani 0.667(19) 1 d G U P B 2
C21 C 0.5453(6) 0.2719(5) -0.2149(7) 0.065(2) Uani 1 1 d . . . . .
H21A H 0.542694 0.234957 -0.269506 0.078 Uiso 1 1 calc R U . . .
H21B H 0.612881 0.263996 -0.173776 0.078 Uiso 1 1 calc R U . . .
C22 C 0.5465(6) 0.3490(5) -0.2586(6) 0.0595(19) Uani 1 1 d . U . . .
C23 C 0.6383(7) 0.3858(5) -0.2761(7) 0.070(2) Uani 1 1 d . U . . .
H23 H 0.705557 0.364669 -0.255442 0.084 Uiso 1 1 calc R U . . .
C24 C 0.6319(9) 0.4535(7) -0.3236(8) 0.084(3) Uani 1 1 d . U . . .
H24 H 0.694811 0.479933 -0.335809 0.101 Uiso 1 1 calc R U . . .
C25 C 0.5339(9) 0.4830(7) -0.3535(8) 0.088(3) Uani 1 1 d . U . . .
H25 H 0.528146 0.528161 -0.390555 0.106 Uiso 1 1 calc R U . . .
C26 C 0.4426(8) 0.4452(5) -0.3283(7) 0.070(2) Uani 1 1 d . U . . .
H26 H 0.375418 0.467692 -0.345352 0.084 Uiso 1 1 calc R U . . .
C27 C 0.3318(8) 0.2017(7) -0.4315(7) 0.076(3) Uani 1 1 d . . . . .
C28 C 0.0968(8) 0.3870(6) -0.3377(7) 0.072(2) Uani 1 1 d . . . . .
B1 B 0.3357(12) 0.1484(9) -0.5236(10) 0.111(5) Uani 1 1 d . . . . .
H1B H 0.251476 0.150131 -0.571962 0.167 Uiso 1 1 calc R U . . .
H1C H 0.353865 0.085419 -0.495653 0.167 Uiso 1 1 calc R U . . .
H1D H 0.404580 0.168890 -0.573373 0.167 Uiso 1 1 calc R U . . .
B2 B -0.0150(9) 0.4199(7) -0.3930(8) 0.072(2) Uani 1 1 d . . . . .
H2A H -0.088417 0.382919 -0.369759 0.108 Uiso 1 1 calc R U . . .
H2B H -0.011092 0.417013 -0.481198 0.108 Uiso 1 1 calc R U . . .
H2C H -0.026757 0.483910 -0.368469 0.108 Uiso 1 1 calc R U . . .
Fe2 Fe 0.18565(8) 0.65442(5) 0.74272(8) 0.0550(3) Uani 1 1 d . . . . .
O2 O 0.0830(4) 0.5705(4) 0.4581(4) 0.0628(14) Uani 1 1 d . . . . .
N8 N 0.2189(6) 0.5308(4) 0.5544(6) 0.0649(18) Uani 1 1 d . . . . .
N9 N 0.1716(5) 0.5917(4) 0.6028(5) 0.0523(14) Uani 1 1 d . . . . .
N10 N 0.0433(5) 0.7095(4) 0.6564(5) 0.0547(14) Uani 1 1 d . . . . .
N11 N 0.0487(5) 0.5921(4) 0.7882(5) 0.0558(14) Uani 1 1 d . . . . .
N12 N 0.2576(5) 0.7438(5) 0.6636(5) 0.073(2) Uani 1 1 d . . . . .
N13 N 0.1731(6) 0.7298(4) 0.8686(6) 0.0706(19) Uani 1 1 d . . . . .
N14 N 0.3247(6) 0.6054(5) 0.8033(6) 0.077(2) Uani 1 1 d . . . . .
C29 C 0.1372(5) 0.4554(3) 0.3112(4) 0.051(2) Uani 0.649(10) 1 d G U P C 1
H29 H 0.083542 0.491275 0.293416 0.062 Uiso 0.649(10) 1 calc R U P C 1
C38 C 0.1918(6) 0.4574(4) 0.4057(4) 0.049(2) Uani 0.649(10) 1 d G U P C 1
C37 C 0.2712(6) 0.4043(5) 0.4319(4) 0.077(4) Uani 0.649(10) 1 d G U P C 1
H37 H 0.308166 0.405689 0.495833 0.092 Uiso 0.649(10) 1 calc R U P C 1
C36 C 0.2961(6) 0.3491(5) 0.3638(5) 0.084(4) Uani 0.649(10) 1 d G U P C 1
H36 H 0.349780 0.313221 0.381546 0.101 Uiso 0.649(10) 1 calc R U P C 1
C35 C 0.2415(4) 0.3471(3) 0.2693(4) 0.066(3) Uani 0.649(10) 1 d G U P C 1
C30 C 0.1621(4) 0.4002(3) 0.2430(3) 0.062(3) Uani 0.649(10) 1 d G U P C 1
C31 C 0.1075(6) 0.3981(5) 0.1485(4) 0.075(4) Uani 0.649(10) 1 d G U P C 1
H31 H 0.053777 0.434061 0.130771 0.090 Uiso 0.649(10) 1 calc R U P C 1
C32 C 0.1323(7) 0.3430(5) 0.0804(4) 0.081(4) Uani 0.649(10) 1 d G U P C 1
H32 H 0.095388 0.341594 0.016482 0.097 Uiso 0.649(10) 1 calc R U P C 1
C33 C 0.2117(7) 0.2899(5) 0.1067(5) 0.075(4) Uani 0.649(10) 1 d G U P C 1
H33 H 0.228505 0.252566 0.060543 0.089 Uiso 0.649(10) 1 calc R U P C 1
C34 C 0.2663(6) 0.2919(4) 0.2011(6) 0.076(4) Uani 0.649(10) 1 d G U P C 1
H34 H 0.320014 0.256004 0.218892 0.092 Uiso 0.649(10) 1 calc R U P C 1
C29A C 0.2207(12) 0.4143(8) 0.3822(8) 0.087(7) Uani 0.351(10) 1 d G U P C 2
H29A H 0.264014 0.406145 0.441846 0.104 Uiso 0.351(10) 1 calc R U P C 2
C38A C 0.1480(13) 0.4740(7) 0.3752(10) 0.057(5) Uani 0.351(10) 1 d G U P C 2
C37A C 0.0840(12) 0.4860(7) 0.2870(11) 0.072(6) Uani 0.351(10) 1 d G U P C 2
H37A H 0.034825 0.526374 0.282304 0.086 Uiso 0.351(10) 1 calc R U P C 2
C36A C 0.0927(11) 0.4384(7) 0.2057(9) 0.068(5) Uani 0.351(10) 1 d G U P C 2
H36A H 0.049405 0.446565 0.145990 0.081 Uiso 0.351(10) 1 calc R U P C 2
C35A C 0.1654(9) 0.3787(6) 0.2126(7) 0.061(5) Uani 0.351(10) 1 d G U P C 2
C30A C 0.2294(8) 0.3667(6) 0.3008(8) 0.081(7) Uani 0.351(10) 1 d G U P C 2
C31A C 0.3021(10) 0.3070(8) 0.3078(10) 0.076(6) Uani 0.351(10) 1 d G U P C 2
H31A H 0.345424 0.298867 0.367456 0.091 Uiso 0.351(10) 1 calc R U P C 2
C32A C 0.3108(11) 0.2594(8) 0.2265(12) 0.079(7) Uani 0.351(10) 1 d G U P C 2
H32A H 0.360008 0.219055 0.231143 0.095 Uiso 0.351(10) 1 calc R U P C 2
C33A C 0.2468(13) 0.2715(8) 0.1382(11) 0.071(6) Uani 0.351(10) 1 d G U P C 2
H33A H 0.252706 0.239262 0.083214 0.085 Uiso 0.351(10) 1 calc R U P C 2
C34A C 0.1741(12) 0.3311(8) 0.1313(8) 0.076(6) Uani 0.351(10) 1 d G U P C 2
H34A H 0.130820 0.339280 0.071596 0.092 Uiso 0.351(10) 1 calc R U P C 2
C39 C 0.1666(7) 0.5191(5) 0.4745(6) 0.0628(19) Uani 1 1 d . . . . .
C40 C 0.0904(6) 0.6124(5) 0.5380(5) 0.0538(16) Uani 1 1 d . . . . .
C41 C 0.0048(6) 0.6652(4) 0.5600(6) 0.0642(18) Uani 1 1 d . . . . .
H41 H -0.059516 0.635456 0.573468 0.077 Uiso 1 1 calc R U . . .
C42 C -0.0262(8) 0.7196(5) 0.4674(6) 0.078(2) Uani 1 1 d . U . . .
H42A H -0.049772 0.689416 0.409365 0.117 Uiso 1 1 calc R U . . .
H42B H 0.036047 0.749261 0.453123 0.117 Uiso 1 1 calc R U . . .
H42C H -0.083667 0.753237 0.483369 0.117 Uiso 1 1 calc R U . . .
C43 C -0.0477(7) 0.7039(5) 0.7211(7) 0.064(2) Uani 1 1 d . . . . .
H43A H -0.116192 0.712643 0.681754 0.077 Uiso 1 1 calc R U . . .
H43B H -0.039886 0.741470 0.774890 0.077 Uiso 1 1 calc R U . . .
C44 C -0.0439(7) 0.6233(5) 0.7647(7) 0.067(2) Uani 1 1 d . . . . .
C45 C -0.1389(8) 0.5880(6) 0.7916(7) 0.079(3) Uani 1 1 d . . . . .
H45 H -0.205819 0.611824 0.778306 0.094 Uiso 1 1 calc R U . . .
C46 C -0.1320(9) 0.5169(6) 0.8386(7) 0.082(3) Uani 1 1 d . . . . .
H46 H -0.194064 0.491933 0.856324 0.098 Uiso 1 1 calc R U . . .
C47 C -0.0331(9) 0.4849(5) 0.8579(7) 0.077(3) Uani 1 1 d . . . . .
H47 H -0.026495 0.437487 0.889412 0.093 Uiso 1 1 calc R U . . .
C48 C 0.0580(8) 0.5225(6) 0.8308(6) 0.070(2) Uani 1 1 d . . . . .
H48 H 0.125926 0.499742 0.842079 0.084 Uiso 1 1 calc R U . . .
C49 C 0.0745(7) 0.7915(5) 0.6494(6) 0.0624(19) Uani 1 1 d . . . . .
H49A H 0.064758 0.817067 0.712776 0.075 Uiso 1 1 calc R U . . .
H49B H 0.028362 0.816395 0.596630 0.075 Uiso 1 1 calc R U . . .
C50 C 0.1912(7) 0.7971(6) 0.6262(7) 0.072(2) Uani 1 1 d . U . . .
C51 C 0.2262(9) 0.8591(8) 0.5768(9) 0.099(3) Uani 1 1 d . U . . .
H51 H 0.176958 0.895989 0.551636 0.119 Uiso 1 1 calc R U . . .
C52 C 0.3330(10) 0.8668(9) 0.5644(10) 0.116(4) Uani 1 1 d . U . . .
H52 H 0.359281 0.909252 0.531949 0.139 Uiso 1 1 calc R U . . .
C53 C 0.3992(9) 0.8114(9) 0.6005(10) 0.111(4) Uani 1 1 d . U . . .
H53 H 0.473026 0.814906 0.592629 0.133 Uiso 1 1 calc R U . . .
C54 C 0.3601(8) 0.7486(8) 0.6496(8) 0.095(3) Uani 1 1 d . U . . .
H54 H 0.407253 0.709745 0.672606 0.114 Uiso 1 1 calc R U . . .
C55 C 0.1630(8) 0.7675(6) 0.9342(7) 0.072(2) Uani 1 1 d . . . . .
C56 C 0.4104(7) 0.5851(6) 0.8393(6) 0.066(2) Uani 1 1 d . . . . .
B3 B 0.1424(13) 0.8299(11) 1.0186(11) 0.120(6) Uani 1 1 d . . . . .
H3B H 0.058405 0.817889 1.051243 0.180 Uiso 1 1 calc R U . . .
H3C H 0.141261 0.891421 0.982313 0.180 Uiso 1 1 calc R U . . .
H3D H 0.212329 0.826437 1.084184 0.180 Uiso 1 1 calc R U . . .
B4 B 0.5197(9) 0.5644(10) 0.8953(9) 0.095(4) Uani 1 1 d . . . . .
H4B H 0.587643 0.605031 0.868551 0.142 Uiso 1 1 calc R U . . .
H4C H 0.541363 0.500451 0.877704 0.142 Uiso 1 1 calc R U . . .
H4D H 0.514249 0.571774 0.982853 0.142 Uiso 1 1 calc R U . . .
N15A N 0.360(3) -0.024(2) -0.249(3) 0.223(13) Uani 0.6 1 d D U P D 1
C57A C 0.304(2) 0.009(2) -0.306(3) 0.179(12) Uani 0.6 1 d D U P D 1
C58A C 0.199(2) 0.0369(19) -0.354(2) 0.171(11) Uani 0.6 1 d D U P D 1
H58A H 0.208731 0.086187 -0.383442 0.256 Uiso 0.6 1 calc R U P D 1
H58B H 0.147432 0.040931 -0.303718 0.256 Uiso 0.6 1 calc R U P D 1
H58C H 0.172011 0.001597 -0.405325 0.256 Uiso 0.6 1 calc R U P D 1
N15 N 0.131(4) -0.027(3) -0.225(3) 0.192(16) Uani 0.4 1 d D U P E 2
C57 C 0.207(4) -0.055(4) -0.189(5) 0.23(2) Uani 0.4 1 d D U P E 2
C58 C 0.318(4) -0.085(4) -0.168(5) 0.25(2) Uani 0.4 1 d D U P E 2
H58D H 0.351113 -0.098047 -0.229118 0.378 Uiso 0.4 1 d R U P E 2
H58E H 0.302583 -0.130286 -0.132428 0.378 Uiso 0.4 1 d R U P E 2
H58F H 0.367723 -0.053307 -0.126798 0.378 Uiso 0.4 1 d R U P E 2

loop_
_atom_site_aniso_label
_atom_site_aniso_U_11
_atom_site_aniso_U_22
_atom_site_aniso_U_33
_atom_site_aniso_U_23
_atom_site_aniso_U_13
_atom_site_aniso_U_12
Fe1 0.0574(6) 0.0704(7) 0.0542(6) -0.0103(5) 0.0096(5) 0.0145(5)
O1 0.094(4) 0.090(5) 0.052(3) -0.008(3) 0.011(3) -0.014(4)
N1 0.077(4) 0.061(4) 0.058(4) 0.001(3) 0.022(3) 0.008(3)
N2 0.069(4) 0.078(5) 0.052(3) -0.018(3) 0.009(3) 0.005(4)
N3 0.051(3) 0.073(4) 0.062(4) 0.005(3) 0.015(3) 0.023(3)
N5 0.069(4) 0.056(4) 0.057(3) -0.003(3) 0.007(3) 0.017(3)
N6 0.081(5) 0.068(4) 0.059(4) -0.003(3) 0.010(3) 0.006(4)
N7 0.066(4) 0.065(4) 0.063(4) -0.006(3) 0.000(3) 0.026(3)
C1 0.066(5) 0.069(6) 0.065(6) 0.006(5) 0.025(5) -0.002(5)
C10 0.054(5) 0.066(6) 0.049(5) -0.003(5) 0.004(4) -0.008(5)
C9 0.067(6) 0.067(6) 0.054(5) -0.008(5) 0.011(4) -0.009(5)
C8 0.067(5) 0.067(5) 0.067(6) -0.020(5) 0.019(5) 0.002(5)
C7 0.064(5) 0.061(5) 0.066(6) -0.008(5) 0.018(5) -0.027(5)
C2 0.062(5) 0.080(7) 0.058(6) 0.006(5) 0.020(4) -0.025(5)
C3 0.088(7) 0.082(7) 0.065(6) -0.005(6) 0.012(6) -0.019(6)
C4 0.110(8) 0.100(8) 0.055(6) -0.009(6) 0.024(6) -0.027(7)
C5 0.098(8) 0.098(8) 0.077(7) -0.024(7) 0.027(7) -0.022(7)
C6 0.075(6) 0.090(7) 0.080(7) -0.026(6) 0.025(5) -0.032(6)
C1A 0.028(6) 0.044(7) 0.049(8) 0.003(7) 0.009(6) -0.005(6)
C10A 0.058(10) 0.045(9) 0.041(9) 0.012(7) 0.006(7) 0.011(8)
C9A 0.074(11) 0.065(11) 0.050(9) -0.008(8) 0.017(8) -0.003(9)
C8A 0.077(10) 0.076(11) 0.056(10) -0.002(9) 0.019(9) -0.014(9)
C7A 0.077(11) 0.078(11) 0.059(10) 0.000(9) 0.020(9) -0.022(9)
C2A 0.045(8) 0.055(9) 0.055(9) -0.014(7) 0.019(7) -0.017(7)
C3A 0.057(9) 0.061(9) 0.075(10) -0.016(8) 0.023(8) -0.011(8)
C4A 0.070(11) 0.074(11) 0.090(12) -0.017(9) 0.023(9) -0.007(9)
C5A 0.089(12) 0.102(13) 0.092(13) -0.006(10) 0.022(10) -0.001(10)
C6A 0.087(11) 0.078(11) 0.081(11) -0.007(9) 0.023(9) -0.011(9)
C11 0.092(6) 0.066(5) 0.074(6) -0.025(4) 0.035(5) -0.033(5)
C12 0.058(4) 0.100(7) 0.062(5) -0.020(5) 0.012(4) -0.009(4)
C13 0.088(5) 0.080(5) 0.058(4) -0.009(4) -0.011(4) 0.029(4)
C14 0.151(11) 0.115(9) 0.093(7) 0.025(7) -0.020(7) 0.031(8)
C15 0.047(4) 0.084(7) 0.099(7) 0.014(5) 0.008(4) 0.010(4)
C16 0.035(7) 0.066(10) 0.048(9) 0.009(8) 0.016(7) 0.006(7)
C17 0.059(9) 0.059(9) 0.060(9) 0.019(8) 0.005(7) -0.017(7)
C18 0.059(9) 0.079(11) 0.072(10) 0.019(9) 0.011(8) -0.020(8)
C19 0.067(10) 0.083(12) 0.080(11) 0.008(9) 0.007(9) -0.008(9)
C20 0.068(10) 0.072(12) 0.085(11) 0.002(10) 0.013(9) -0.010(9)
N4 0.041(8) 0.050(9) 0.057(9) 0.008(7) 0.006(6) 0.003(6)
C16A 0.073(7) 0.073(7) 0.063(6) 0.000(6) 0.011(5) 0.006(6)
C17A 0.078(7) 0.078(7) 0.074(7) 0.005(6) 0.003(5) -0.006(6)
C18A 0.082(7) 0.093(9) 0.093(8) 0.015(7) 0.004(6) -0.021(7)
C19A 0.057(5) 0.097(9) 0.090(8) 0.007(7) 0.023(5) -0.017(6)
C20A 0.050(5) 0.069(7) 0.079(7) -0.001(6) 0.010(5) -0.001(5)
N4A 0.062(6) 0.064(6) 0.061(6) 0.000(5) 0.011(5) 0.002(5)
C21 0.044(3) 0.064(5) 0.087(6) -0.004(4) 0.018(4) 0.008(3)
C22 0.059(4) 0.059(4) 0.061(4) 0.002(3) 0.007(3) 0.019(3)
C23 0.071(4) 0.064(4) 0.073(5) -0.002(4) -0.003(4) 0.001(4)
C24 0.084(5) 0.083(6) 0.087(6) 0.007(5) 0.014(5) -0.009(5)
C25 0.115(7) 0.076(6) 0.075(5) 0.000(5) 0.023(5) -0.002(6)
C26 0.090(6) 0.051(4) 0.069(5) -0.005(4) 0.008(4) 0.010(4)
C27 0.076(5) 0.085(6) 0.065(5) -0.023(5) -0.001(4) 0.025(5)
C28 0.082(6) 0.066(5) 0.069(5) -0.007(5) 0.005(5) -0.003(5)
B1 0.126(10) 0.105(10) 0.101(8) -0.063(8) 0.003(7) 0.025(8)
B2 0.072(6) 0.077(6) 0.068(5) -0.005(5) 0.009(4) 0.007(5)
Fe2 0.0548(6) 0.0589(6) 0.0529(6) -0.0050(5) 0.0129(4) 0.0073(5)
O2 0.063(3) 0.072(4) 0.054(3) -0.009(3) 0.011(2) -0.013(3)
N8 0.066(4) 0.059(4) 0.073(4) -0.020(3) 0.025(3) -0.004(3)
N9 0.055(3) 0.049(3) 0.054(3) 0.005(3) 0.017(3) 0.012(3)
N10 0.061(3) 0.045(3) 0.060(3) 0.001(3) 0.010(3) -0.002(3)
N11 0.057(3) 0.054(3) 0.059(3) -0.005(3) 0.017(3) 0.000(3)
N12 0.056(4) 0.106(6) 0.059(4) -0.001(4) 0.017(3) -0.012(4)
N13 0.081(5) 0.062(4) 0.071(4) -0.017(4) 0.021(4) 0.010(4)
N14 0.075(5) 0.086(5) 0.070(5) -0.022(4) 0.013(4) 0.007(4)
C29 0.049(5) 0.059(5) 0.046(5) -0.006(4) 0.001(4) -0.015(4)
C38 0.048(5) 0.054(5) 0.045(5) 0.002(4) 0.015(4) -0.006(4)
C37 0.074(7) 0.089(8) 0.066(6) -0.026(6) -0.012(5) 0.026(6)
C36 0.068(7) 0.094(8) 0.089(8) -0.014(7) -0.005(6) 0.013(7)
C35 0.057(6) 0.084(7) 0.061(6) -0.021(6) 0.029(5) -0.006(5)
C30 0.064(6) 0.073(7) 0.049(6) -0.010(5) 0.014(5) -0.020(6)
C31 0.093(8) 0.088(8) 0.047(5) -0.009(6) 0.014(5) -0.028(7)
C32 0.098(8) 0.088(8) 0.059(7) -0.017(6) 0.020(6) -0.021(7)
C33 0.082(8) 0.084(8) 0.062(7) -0.016(6) 0.033(6) -0.023(7)
C34 0.072(7) 0.091(8) 0.071(7) -0.016(6) 0.038(6) -0.004(6)
C29A 0.080(11) 0.093(11) 0.087(11) -0.008(10) 0.011(9) 0.005(10)
C38A 0.055(9) 0.055(9) 0.062(10) 0.009(8) 0.011(8) -0.005(7)
C37A 0.081(11) 0.064(10) 0.070(10) 0.022(8) 0.007(8) -0.014(9)
C36A 0.079(10) 0.066(9) 0.058(9) 0.009(8) -0.001(8) -0.015(8)
C35A 0.062(9) 0.069(10) 0.052(9) 0.001(8) 0.018(7) -0.019(8)
C30A 0.081(11) 0.080(11) 0.084(11) 0.001(10) 0.019(9) -0.013(9)
C31A 0.071(10) 0.081(10) 0.079(10) -0.009(9) 0.018(8) -0.018(9)
C32A 0.066(10) 0.089(12) 0.088(11) -0.017(9) 0.044(8) -0.007(9)
C33A 0.071(10) 0.082(11) 0.065(10) 0.004(9) 0.039(8) -0.004(8)
C34A 0.084(10) 0.079(10) 0.067(10) 0.009(9) 0.018(8) -0.024(9)
C39 0.071(4) 0.061(4) 0.060(4) 0.002(4) 0.028(4) 0.004(4)
C40 0.064(4) 0.055(4) 0.042(3) 0.002(3) 0.007(3) 0.004(3)
C41 0.067(4) 0.055(4) 0.072(4) 0.010(3) 0.012(3) -0.011(3)
C42 0.095(6) 0.078(5) 0.061(4) 0.017(4) 0.000(4) 0.007(4)
C43 0.062(4) 0.052(4) 0.083(5) 0.013(4) 0.024(4) 0.012(3)
C44 0.065(4) 0.063(5) 0.075(5) -0.001(4) 0.021(4) -0.017(4)
C45 0.070(5) 0.090(6) 0.079(5) 0.000(5) 0.034(4) -0.014(5)
C46 0.105(7) 0.069(5) 0.075(5) 0.006(4) 0.031(5) -0.026(5)
C47 0.114(7) 0.049(4) 0.070(5) 0.015(4) 0.015(5) 0.001(5)
C48 0.086(6) 0.069(5) 0.057(4) 0.008(4) 0.011(4) 0.012(5)
C49 0.065(4) 0.060(4) 0.062(4) 0.016(4) 0.010(3) -0.005(4)
C50 0.063(4) 0.081(5) 0.071(5) 0.017(4) 0.004(4) -0.013(4)
C51 0.077(5) 0.113(7) 0.108(7) 0.033(7) 0.011(5) -0.016(5)
C52 0.089(6) 0.135(9) 0.125(8) 0.045(7) 0.011(6) -0.033(6)
C53 0.071(5) 0.130(8) 0.132(8) 0.018(8) 0.017(5) -0.026(6)
C54 0.059(4) 0.136(8) 0.092(6) 0.012(6) 0.013(4) -0.016(5)
C55 0.082(6) 0.061(5) 0.075(6) -0.010(4) 0.022(4) 0.011(4)
C56 0.066(5) 0.082(6) 0.053(4) -0.008(4) 0.016(4) 0.020(4)
B3 0.128(11) 0.128(13) 0.109(10) -0.052(10) 0.041(8) 0.021(10)
B4 0.064(6) 0.147(12) 0.072(6) -0.022(7) -0.004(5) 0.026(7)
N15A 0.23(2) 0.20(2) 0.24(2) -0.039(19) 0.002(18) -0.019(19)
C57A 0.191(16) 0.165(16) 0.181(16) -0.023(12) 0.016(12) -0.006(12)
C58A 0.163(19) 0.160(18) 0.20(2) -0.039(17) 0.049(16) 0.035(16)
N15 0.20(2) 0.19(2) 0.18(2) -0.01(2) -0.018(19) 0.02(2)
C57 0.23(2) 0.23(2) 0.23(2) -0.009(13) 0.018(13) 0.000(13)
C58 0.25(3) 0.25(3) 0.25(3) 0.00(2) 0.02(2) -0.01(2)

loop_
_atom_type_symbol
_atom_type_description
_atom_type_scat_dispersion_real
_atom_type_scat_dispersion_imag
_atom_type_scat_source
C C 0.0033 0.0016 'International Tables Vol C Tables 4.2.6.8 and 6.1.1.4'
H H 0.0000 0.0000 'International Tables Vol C Tables 4.2.6.8 and 6.1.1.4'
B B 0.0013 0.0007 'International Tables Vol C Tables 4.2.6.8 and 6.1.1.4'
Fe Fe 0.3463 0.8444 'International Tables Vol C Tables 4.2.6.8 and 6.1.1.4'
N N 0.0061 0.0033 'International Tables Vol C Tables 4.2.6.8 and 6.1.1.4'
O O 0.0106 0.0060 'International Tables Vol C Tables 4.2.6.8 and 6.1.1.4'

loop_
_exptl_crystal_face_index_h
_exptl_crystal_face_index_k
_exptl_crystal_face_index_l
_exptl_crystal_face_perp_dist
0 3 1 0.0980
-1 -3 1 0.1060
1 1 -3 0.1290
0 -2 -1 0.1220
-1 0 3 0.1880
2 1 0 0.1270
1 -3 1 0.1130
-3 -1 -1 0.0970
-2 2 -1 0.0890

loop_
_geom_angle_atom_site_label_1
_geom_angle_atom_site_label_2
_geom_angle_atom_site_label_3
_geom_angle
_geom_angle_site_symmetry_1
_geom_angle_site_symmetry_3
_geom_angle_publ_flag
N2 Fe1 N3 75.5(3) . . ?
N2 Fe1 N4A 90.1(4) . . ?
N5 Fe1 N2 86.5(3) . . ?
N5 Fe1 N3 77.2(3) . . ?
N5 Fe1 N4A 150.8(3) . . ?
N6 Fe1 N2 167.9(3) . . ?
N6 Fe1 N3 92.6(3) . . ?
N6 Fe1 N5 88.8(3) . . ?
N6 Fe1 N4A 88.5(4) . . ?
N7 Fe1 N2 97.3(3) . . ?
N7 Fe1 N3 169.5(3) . . ?
N7 Fe1 N5 110.4(3) . . ?
N7 Fe1 N6 94.7(3) . . ?
N7 Fe1 N4A 98.8(4) . . ?
N4 Fe1 N2 86.1(8) . . ?
N4 Fe1 N3 77.1(6) . . ?
N4 Fe1 N5 154.3(6) . . ?
N4 Fe1 N6 93.4(8) . . ?
N4 Fe1 N7 94.9(6) . . ?
N4A Fe1 N3 73.9(3) . . ?
C11 O1 C12 101.3(7) . . ?
C11 N1 N2 103.8(7) . . ?
N1 N2 Fe1 134.5(6) . . ?
C12 N2 Fe1 113.2(6) . . ?
C12 N2 N1 111.6(7) . . ?
C13 N3 Fe1 112.5(4) . . ?
C15 N3 Fe1 102.7(5) . . ?
C15 N3 C13 108.1(8) . . ?
C15 N3 C21 112.9(7) . . ?
C21 N3 Fe1 102.4(5) . . ?
C21 N3 C13 117.2(8) . . ?
C22 N5 Fe1 117.7(6) . . ?
C26 N5 Fe1 126.7(6) . . ?
C26 N5 C22 115.5(8) . . ?
C27 N6 Fe1 170.5(8) . . ?
C28 N7 Fe1 169.8(8) . . ?
C10 C1 H1 120.0 . . ?
C10 C1 C2 120.0 . . ?
C2 C1 H1 120.0 . . ?
C1 C10 C9 120.0 . . ?
C1 C10 C11 119.1(6) . . ?
C9 C10 C11 120.7(6) . . ?
C10 C9 H9 120.0 . . ?
C8 C9 C10 120.0 . . ?
C8 C9 H9 120.0 . . ?
C9 C8 H8 120.0 . . ?
C9 C8 C7 120.0 . . ?
C7 C8 H8 120.0 . . ?
C8 C7 C6 120.0 . . ?
C2 C7 C8 120.0 . . ?
C2 C7 C6 120.0 . . ?
C7 C2 C1 120.0 . . ?
C3 C2 C1 120.0 . . ?
C3 C2 C7 120.0 . . ?
C2 C3 H3 120.0 . . ?
C2 C3 C4 120.0 . . ?
C4 C3 H3 120.0 . . ?
C3 C4 H4 120.0 . . ?
C5 C4 C3 120.0 . . ?
C5 C4 H4 120.0 . . ?
C4 C5 H5 120.0 . . ?
C4 C5 C6 120.0 . . ?
C6 C5 H5 120.0 . . ?
C7 C6 H6 120.0 . . ?
C5 C6 C7 120.0 . . ?
C5 C6 H6 120.0 . . ?
C10A C1A H1A 120.0 . . ?
C10A C1A C2A 120.0 . . ?
C2A C1A H1A 120.0 . . ?
C1A C10A C9A 120.0 . . ?
C1A C10A C11 108.4(9) . . ?
C9A C10A C11 131.1(9) . . ?
C10A C9A H9A 120.0 . . ?
C8A C9A C10A 120.0 . . ?
C8A C9A H9A 120.0 . . ?
C9A C8A H8A 120.0 . . ?
C9A C8A C7A 120.0 . . ?
C7A C8A H8A 120.0 . . ?
C8A C7A C6A 120.0 . . ?
C2A C7A C8A 120.0 . . ?
C2A C7A C6A 120.0 . . ?
C7A C2A C1A 120.0 . . ?
C3A C2A C1A 120.0 . . ?
C3A C2A C7A 120.0 . . ?
C2A C3A H3A 120.0 . . ?
C4A C3A C2A 120.0 . . ?
C4A C3A H3A 120.0 . . ?
C3A C4A H4A 120.0 . . ?
C5A C4A C3A 120.0 . . ?
C5A C4A H4A 120.0 . . ?
C4A C5A H5A 120.0 . . ?
C4A C5A C6A 120.0 . . ?
C6A C5A H5A 120.0 . . ?
C7A C6A H6A 120.0 . . ?
C5A C6A C7A 120.0 . . ?
C5A C6A H6A 120.0 . . ?
O1 C11 C10 124.7(8) . . ?
O1 C11 C10A 100.9(9) . . ?
N1 C11 O1 113.2(8) . . ?
N1 C11 C10 122.0(10) . . ?
N1 C11 C10A 145.8(11) . . ?
O1 C12 C13 119.9(8) . . ?
N2 C12 O1 110.1(9) . . ?
N2 C12 C13 129.7(8) . . ?
N3 C13 C12 105.8(6) . . ?
N3 C13 H13 101.9 . . ?
C12 C13 H13 101.9 . . ?
C14 C13 N3 122.7(9) . . ?
C14 C13 C12 118.9(9) . . ?
C14 C13 H13 101.9 . . ?
C13 C14 H14A 109.5 . . ?
C13 C14 H14B 109.5 . . ?
C13 C14 H14C 109.5 . . ?
H14A C14 H14B 109.5 . . ?
H14A C14 H14C 109.5 . . ?
H14B C14 H14C 109.5 . . ?
N3 C15 H15A 111.1 . . ?
N3 C15 H15B 111.1 . . ?
N3 C15 H15C 107.4 . . ?
N3 C15 H15D 107.4 . . ?
N3 C15 C16 103.1(10) . . ?
H15A C15 H15B 109.1 . . ?
H15C C15 H15D 106.9 . . ?
C16 C15 H15A 111.1 . . ?
C16 C15 H15B 111.1 . . ?
C16A C15 N3 119.7(8) . . ?
C16A C15 H15C 107.4 . . ?
C16A C15 H15D 107.4 . . ?
C17 C16 C15 124.2(11) . . ?
C17 C16 N4 120.0 . . ?
N4 C16 C15 115.4(11) . . ?
C16 C17 H17 120.0 . . ?
C18 C17 C16 120.0 . . ?
C18 C17 H17 120.0 . . ?
C17 C18 H18 120.0 . . ?
C17 C18 C19 120.0 . . ?
C19 C18 H18 120.0 . . ?
C18 C19 H19 120.0 . . ?
C20 C19 C18 120.0 . . ?
C20 C19 H19 120.0 . . ?
C19 C20 H20 120.0 . . ?
C19 C20 N4 120.0 . . ?
N4 C20 H20 120.0 . . ?
C16 N4 Fe1 117.9(9) . . ?
C20 N4 Fe1 121.8(9) . . ?
C20 N4 C16 120.0 . . ?
C17A C16A C15 127.5(8) . . ?
C17A C16A N4A 120.0 . . ?
N4A C16A C15 112.5(8) . . ?
C16A C17A H17A 120.0 . . ?
C18A C17A C16A 120.0 . . ?
C18A C17A H17A 120.0 . . ?
C17A C18A H18A 120.0 . . ?
C19A C18A C17A 120.0 . . ?
C19A C18A H18A 120.0 . . ?
C18A C19A H19A 120.0 . . ?
C18A C19A C20A 120.0 . . ?
C20A C19A H19A 120.0 . . ?
C19A C20A H20A 120.0 . . ?
N4A C20A C19A 120.0 . . ?
N4A C20A H20A 120.0 . . ?
C16A N4A Fe1 115.3(5) . . ?
C20A N4A Fe1 124.5(5) . . ?
C20A N4A C16A 120.0 . . ?
N3 C21 H21A 108.4 . . ?
N3 C21 H21B 108.4 . . ?
N3 C21 C22 115.3(7) . . ?
H21A C21 H21B 107.5 . . ?
C22 C21 H21A 108.4 . . ?
C22 C21 H21B 108.4 . . ?
N5 C22 C21 113.8(8) . . ?
C23 C22 N5 123.1(8) . . ?
C23 C22 C21 123.1(7) . . ?
C22 C23 H23 120.4 . . ?
C24 C23 C22 119.2(9) . . ?
C24 C23 H23 120.4 . . ?
C23 C24 H24 120.2 . . ?
C23 C24 C25 119.6(11) . . ?
C25 C24 H24 120.2 . . ?
C24 C25 H25 120.6 . . ?
C24 C25 C26 118.8(11) . . ?
C26 C25 H25 120.6 . . ?
N5 C26 C25 123.5(10) . . ?
N5 C26 H26 118.2 . . ?
C25 C26 H26 118.2 . . ?
N6 C27 B1 172.6(12) . . ?
N7 C28 B2 176.9(10) . . ?
C27 B1 H1B 109.5 . . ?
C27 B1 H1C 109.5 . . ?
C27 B1 H1D 109.5 . . ?
H1B B1 H1C 109.5 . . ?
H1B B1 H1D 109.5 . . ?
H1C B1 H1D 109.5 . . ?
C28 B2 H2A 109.5 . . ?
C28 B2 H2B 109.5 . . ?
C28 B2 H2C 109.5 . . ?
H2A B2 H2B 109.5 . . ?
H2A B2 H2C 109.5 . . ?
H2B B2 H2C 109.5 . . ?
N9 Fe2 N10 76.9(2) . . ?
N11 Fe2 N9 88.6(2) . . ?
N11 Fe2 N10 76.0(2) . . ?
N11 Fe2 N13 89.0(3) . . ?
N12 Fe2 N9 87.4(3) . . ?
N12 Fe2 N10 76.9(3) . . ?
N12 Fe2 N11 152.8(3) . . ?
N12 Fe2 N13 89.6(3) . . ?
N13 Fe2 N9 168.6(3) . . ?
N13 Fe2 N10 91.7(3) . . ?
N14 Fe2 N9 97.6(3) . . ?
N14 Fe2 N10 172.2(3) . . ?
N14 Fe2 N11 109.7(3) . . ?
N14 Fe2 N12 97.6(3) . . ?
N14 Fe2 N13 93.7(3) . . ?
C40 O2 C39 104.0(6) . . ?
C39 N8 N9 108.6(7) . . ?
N8 N9 Fe2 141.2(5) . . ?
C40 N9 Fe2 115.3(5) . . ?
C40 N9 N8 103.5(6) . . ?
C41 N10 Fe2 112.7(4) . . ?
C43 N10 Fe2 106.2(5) . . ?
C43 N10 C41 104.7(6) . . ?
C43 N10 C49 108.4(6) . . ?
C49 N10 Fe2 104.5(5) . . ?
C49 N10 C41 119.7(6) . . ?
C44 N11 Fe2 115.1(6) . . ?
C44 N11 C48 122.1(8) . . ?
C48 N11 Fe2 122.5(6) . . ?
C50 N12 Fe2 115.8(5) . . ?
C54 N12 Fe2 124.9(8) . . ?
C54 N12 C50 119.2(9) . . ?
C55 N13 Fe2 177.4(8) . . ?
C56 N14 Fe2 172.4(9) . . ?
C38 C29 H29 120.0 . . ?
C38 C29 C30 120.0 . . ?
C30 C29 H29 120.0 . . ?
C29 C38 C37 120.0 . . ?
C29 C38 C39 118.4(5) . . ?
C37 C38 C39 121.6(5) . . ?
C38 C37 H37 120.0 . . ?
C38 C37 C36 120.0 . . ?
C36 C37 H37 120.0 . . ?
C37 C36 H36 120.0 . . ?
C35 C36 C37 120.0 . . ?
C35 C36 H36 120.0 . . ?
C36 C35 C30 120.0 . . ?
C36 C35 C34 120.0 . . ?
C30 C35 C34 120.0 . . ?
C35 C30 C29 120.0 . . ?
C31 C30 C29 120.0 . . ?
C31 C30 C35 120.0 . . ?
C30 C31 H31 120.0 . . ?
C30 C31 C32 120.0 . . ?
C32 C31 H31 120.0 . . ?
C31 C32 H32 120.0 . . ?
C31 C32 C33 120.0 . . ?
C33 C32 H32 120.0 . . ?
C32 C33 H33 120.0 . . ?
C34 C33 C32 120.0 . . ?
C34 C33 H33 120.0 . . ?
C35 C34 H34 120.0 . . ?
C33 C34 C35 120.0 . . ?
C33 C34 H34 120.0 . . ?
C38A C29A H29A 120.0 . . ?
C38A C29A C30A 120.0 . . ?
C30A C29A H29A 120.0 . . ?
C29A C38A C39 106.4(9) . . ?
C37A C38A C29A 120.0 . . ?
C37A C38A C39 133.4(9) . . ?
C38A C37A H37A 120.0 . . ?
C36A C37A C38A 120.0 . . ?
C36A C37A H37A 120.0 . . ?
C37A C36A H36A 120.0 . . ?
C37A C36A C35A 120.0 . . ?
C35A C36A H36A 120.0 . . ?
C36A C35A C30A 120.0 . . ?
C36A C35A C34A 120.0 . . ?
C30A C35A C34A 120.0 . . ?
C35A C30A C29A 120.0 . . ?
C31A C30A C29A 120.0 . . ?
C31A C30A C35A 120.0 . . ?
C30A C31A H31A 120.0 . . ?
C30A C31A C32A 120.0 . . ?
C32A C31A H31A 120.0 . . ?
C31A C32A H32A 120.0 . . ?
C33A C32A C31A 120.0 . . ?
C33A C32A H32A 120.0 . . ?
C32A C33A H33A 120.0 . . ?
C32A C33A C34A 120.0 . . ?
C34A C33A H33A 120.0 . . ?
C35A C34A H34A 120.0 . . ?
C33A C34A C35A 120.0 . . ?
C33A C34A H34A 120.0 . . ?
O2 C39 C38 125.4(8) . . ?
O2 C39 C38A 98.3(8) . . ?
N8 C39 O2 111.6(8) . . ?
N8 C39 C38 123.0(8) . . ?
N8 C39 C38A 150.2(9) . . ?
O2 C40 N9 112.4(7) . . ?
O2 C40 C41 121.7(7) . . ?
N9 C40 C41 124.8(7) . . ?
N10 C41 H41 108.4 . . ?
N10 C41 C42 112.6(6) . . ?
C40 C41 N10 107.9(6) . . ?
C40 C41 H41 108.4 . . ?
C40 C41 C42 111.1(7) . . ?
C42 C41 H41 108.4 . . ?
C41 C42 H42A 109.5 . . ?
C41 C42 H42B 109.5 . . ?
C41 C42 H42C 109.5 . . ?
H42A C42 H42B 109.5 . . ?
H42A C42 H42C 109.5 . . ?
H42B C42 H42C 109.5 . . ?
N10 C43 H43A 110.4 . . ?
N10 C43 H43B 110.4 . . ?
N10 C43 C44 106.4(7) . . ?
H43A C43 H43B 108.6 . . ?
C44 C43 H43A 110.4 . . ?
C44 C43 H43B 110.4 . . ?
N11 C44 C43 119.0(7) . . ?
N11 C44 C45 120.1(9) . . ?
C45 C44 C43 120.4(9) . . ?
C44 C45 H45 120.4 . . ?
C46 C45 C44 119.2(10) . . ?
C46 C45 H45 120.4 . . ?
C45 C46 H46 120.8 . . ?
C47 C46 C45 118.4(9) . . ?
C47 C46 H46 120.8 . . ?
C46 C47 H47 120.0 . . ?
C46 C47 C48 120.1(9) . . ?
C48 C47 H47 120.0 . . ?
N11 C48 C47 119.9(9) . . ?
N11 C48 H48 120.0 . . ?
C47 C48 H48 120.0 . . ?
N10 C49 H49A 109.8 . . ?
N10 C49 H49B 109.8 . . ?
N10 C49 C50 109.5(7) . . ?
H49A C49 H49B 108.2 . . ?
C50 C49 H49A 109.8 . . ?
C50 C49 H49B 109.8 . . ?
N12 C50 C49 117.2(7) . . ?
N12 C50 C51 122.4(8) . . ?
C51 C50 C49 120.1(9) . . ?
C50 C51 H51 120.2 . . ?
C52 C51 C50 119.6(11) . . ?
C52 C51 H51 120.2 . . ?
C51 C52 H52 121.3 . . ?
C53 C52 C51 117.4(11) . . ?
C53 C52 H52 121.3 . . ?
C52 C53 H53 119.4 . . ?
C52 C53 C54 121.3(10) . . ?
C54 C53 H53 119.4 . . ?
N12 C54 C53 120.1(12) . . ?
N12 C54 H54 120.0 . . ?
C53 C54 H54 120.0 . . ?
N13 C55 B3 172.7(12) . . ?
N14 C56 B4 173.9(9) . . ?
C55 B3 H3B 109.5 . . ?
C55 B3 H3C 109.5 . . ?
C55 B3 H3D 109.5 . . ?
H3B B3 H3C 109.5 . . ?
H3B B3 H3D 109.5 . . ?
H3C B3 H3D 109.5 . . ?
C56 B4 H4B 109.5 . . ?
C56 B4 H4C 109.5 . . ?
C56 B4 H4D 109.5 . . ?
H4B B4 H4C 109.5 . . ?
H4B B4 H4D 109.5 . . ?
H4C B4 H4D 109.5 . . ?
N15A C57A C58A 156(3) . . ?
C57A C58A H58A 109.5 . . ?
C57A C58A H58B 109.5 . . ?
C57A C58A H58C 109.5 . . ?
H58A C58A H58B 109.5 . . ?
H58A C58A H58C 109.5 . . ?
H58B C58A H58C 109.5 . . ?
N15 C57 C58 164(6) . . ?
C57 C58 H58D 112.2 . . ?
C57 C58 H58E 98.9 . . ?
C57 C58 H58F 116.8 . . ?
H58D C58 H58E 109.5 . . ?
H58D C58 H58F 109.5 . . ?
H58E C58 H58F 109.5 . . ?

loop_
_geom_bond_atom_site_label_1
_geom_bond_atom_site_label_2
_geom_bond_distance
_geom_bond_site_symmetry_2
_geom_bond_publ_flag
Fe1 N2 2.203(7) . ?
Fe1 N3 2.330(6) . ?
Fe1 N5 2.109(8) . ?
Fe1 N6 2.096(8) . ?
Fe1 N7 2.084(7) . ?
Fe1 N4 1.966(12) . ?
Fe1 N4A 2.290(8) . ?
O1 C11 1.366(13) . ?
O1 C12 1.425(11) . ?
N1 N2 1.393(10) . ?
N1 C11 1.300(12) . ?
N2 C12 1.224(12) . ?
N3 C13 1.477(10) . ?
N3 C15 1.472(13) . ?
N3 C21 1.476(10) . ?
N5 C22 1.388(9) . ?
N5 C26 1.321(11) . ?
N6 C27 1.186(12) . ?
N7 C28 1.066(11) . ?
C1 H1 0.9400 . ?
C1 C10 1.3900 . ?
C1 C2 1.3900 . ?
C10 C9 1.3900 . ?
C10 C11 1.506(10) . ?
C9 H9 0.9400 . ?
C9 C8 1.3900 . ?
C8 H8 0.9400 . ?
C8 C7 1.3900 . ?
C7 C2 1.3900 . ?
C7 C6 1.3900 . ?
C2 C3 1.3900 . ?
C3 H3 0.9400 . ?
C3 C4 1.3900 . ?
C4 H4 0.9400 . ?
C4 C5 1.3900 . ?
C5 H5 0.9400 . ?
C5 C6 1.3900 . ?
C6 H6 0.9400 . ?
C1A H1A 0.9400 . ?
C1A C10A 1.3900 . ?
C1A C2A 1.3900 . ?
C10A C9A 1.3900 . ?
C10A C11 1.533(14) . ?
C9A H9A 0.9400 . ?
C9A C8A 1.3900 . ?
C8A H8A 0.9400 . ?
C8A C7A 1.3900 . ?
C7A C2A 1.3900 . ?
C7A C6A 1.3900 . ?
C2A C3A 1.3900 . ?
C3A H3A 0.9400 . ?
C3A C4A 1.3900 . ?
C4A H4A 0.9400 . ?
C4A C5A 1.3900 . ?
C5A H5A 0.9400 . ?
C5A C6A 1.3900 . ?
C6A H6A 0.9400 . ?
C12 C13 1.514(13) . ?
C13 H13 0.9900 . ?
C13 C14 1.345(13) . ?
C14 H14A 0.9700 . ?
C14 H14B 0.9700 . ?
C14 H14C 0.9700 . ?
C15 H15A 0.9800 . ?
C15 H15B 0.9800 . ?
C15 H15C 0.9800 . ?
C15 H15D 0.9800 . ?
C15 C16 1.555(15) . ?
C15 C16A 1.449(10) . ?
C16 C17 1.3900 . ?
C16 N4 1.3900 . ?
C17 H17 0.9400 . ?
C17 C18 1.3900 . ?
C18 H18 0.9400 . ?
C18 C19 1.3900 . ?
C19 H19 0.9400 . ?
C19 C20 1.3900 . ?
C20 H20 0.9400 . ?
C20 N4 1.3900 . ?
C16A C17A 1.3900 . ?
C16A N4A 1.3900 . ?
C17A H17A 0.9400 . ?
C17A C18A 1.3900 . ?
C18A H18A 0.9400 . ?
C18A C19A 1.3900 . ?
C19A H19A 0.9400 . ?
C19A C20A 1.3900 . ?
C20A H20A 0.9400 . ?
C20A N4A 1.3900 . ?
C21 H21A 0.9800 . ?
C21 H21B 0.9800 . ?
C21 C22 1.484(12) . ?
C22 C23 1.356(12) . ?
C23 H23 0.9400 . ?
C23 C24 1.355(14) . ?
C24 H24 0.9400 . ?
C24 C25 1.361(15) . ?
C25 H25 0.9400 . ?
C25 C26 1.388(14) . ?
C26 H26 0.9400 . ?
C27 B1 1.559(14) . ?
C28 B2 1.633(14) . ?
B1 H1B 1.1901 . ?
B1 H1C 1.1901 . ?
B1 H1D 1.1901 . ?
B2 H2A 1.1901 . ?
B2 H2B 1.1901 . ?
B2 H2C 1.1901 . ?
Fe2 N9 2.175(7) . ?
Fe2 N10 2.261(7) . ?
Fe2 N11 2.166(6) . ?
Fe2 N12 2.143(8) . ?
Fe2 N13 2.168(7) . ?
Fe2 N14 2.048(9) . ?
O2 C39 1.387(10) . ?
O2 C40 1.300(9) . ?
N8 N9 1.413(9) . ?
N8 C39 1.226(11) . ?
N9 C40 1.331(9) . ?
N10 C41 1.555(10) . ?
N10 C43 1.491(10) . ?
N10 C49 1.504(10) . ?
N11 C44 1.298(11) . ?
N11 C48 1.356(12) . ?
N12 C50 1.326(12) . ?
N12 C54 1.312(11) . ?
N13 C55 1.119(11) . ?
N14 C56 1.193(11) . ?
C29 H29 0.9400 . ?
C29 C38 1.3900 . ?
C29 C30 1.3900 . ?
C38 C37 1.3900 . ?
C38 C39 1.481(10) . ?
C37 H37 0.9400 . ?
C37 C36 1.3900 . ?
C36 H36 0.9400 . ?
C36 C35 1.3900 . ?
C35 C30 1.3900 . ?
C35 C34 1.3900 . ?
C30 C31 1.3900 . ?
C31 H31 0.9400 . ?
C31 C32 1.3900 . ?
C32 H32 0.9400 . ?
C32 C33 1.3900 . ?
C33 H33 0.9400 . ?
C33 C34 1.3900 . ?
C34 H34 0.9400 . ?
C29A H29A 0.9400 . ?
C29A C38A 1.3900 . ?
C29A C30A 1.3900 . ?
C38A C37A 1.3900 . ?
C38A C39 1.555(14) . ?
C37A H37A 0.9400 . ?
C37A C36A 1.3900 . ?
C36A H36A 0.9400 . ?
C36A C35A 1.3900 . ?
C35A C30A 1.3900 . ?
C35A C34A 1.3900 . ?
C30A C31A 1.3900 . ?
C31A H31A 0.9400 . ?
C31A C32A 1.3900 . ?
C32A H32A 0.9400 . ?
C32A C33A 1.3900 . ?
C33A H33A 0.9400 . ?
C33A C34A 1.3900 . ?
C34A H34A 0.9400 . ?
C40 C41 1.468(10) . ?
C41 H41 0.9900 . ?
C41 C42 1.593(10) . ?
C42 H42A 0.9700 . ?
C42 H42B 0.9700 . ?
C42 H42C 0.9700 . ?
C43 H43A 0.9800 . ?
C43 H43B 0.9800 . ?
C43 C44 1.539(12) . ?
C44 C45 1.414(11) . ?
C45 H45 0.9400 . ?
C45 C46 1.406(15) . ?
C46 H46 0.9400 . ?
C46 C47 1.363(15) . ?
C47 H47 0.9400 . ?
C47 C48 1.393(14) . ?
C48 H48 0.9400 . ?
C49 H49A 0.9800 . ?
C49 H49B 0.9800 . ?
C49 C50 1.520(11) . ?
C50 C51 1.370(13) . ?
C51 H51 0.9400 . ?
C51 C52 1.366(15) . ?
C52 H52 0.9400 . ?
C52 C53 1.346(19) . ?
C53 H53 0.9400 . ?
C53 C54 1.399(17) . ?
C54 H54 0.9400 . ?
C55 B3 1.617(16) . ?
C56 B4 1.548(13) . ?
B3 H3B 1.1901 . ?
B3 H3C 1.1901 . ?
B3 H3D 1.1901 . ?
B4 H4B 1.1901 . ?
B4 H4C 1.1901 . ?
B4 H4D 1.1901 . ?
N15A C57A 1.161(13) . ?
C57A C58A 1.492(12) . ?
C58A H58A 0.9700 . ?
C58A H58B 0.9700 . ?
C58A H58C 0.9700 . ?
N15 C57 1.146(13) . ?
C57 C58 1.489(13) . ?
C58 H58D 0.9700 . ?
C58 H58E 0.9702 . ?
C58 H58F 0.9699 . ?

loop_
_geom_torsion_atom_site_label_1
_geom_torsion_atom_site_label_2
_geom_torsion_atom_site_label_3
_geom_torsion_atom_site_label_4
_geom_torsion
_geom_torsion_site_symmetry_1
_geom_torsion_site_symmetry_2
_geom_torsion_site_symmetry_3
_geom_torsion_site_symmetry_4
_geom_torsion_publ_flag
Fe1 N2 C12 O1 172.9(5) . . . . ?
Fe1 N2 C12 C13 -13.9(13) . . . . ?
Fe1 N3 C13 C12 -16.4(9) . . . . ?
Fe1 N3 C13 C14 -157.6(10) . . . . ?
Fe1 N3 C15 C16 -48.5(10) . . . . ?
Fe1 N3 C15 C16A -43.5(11) . . . . ?
Fe1 N3 C21 C22 39.6(9) . . . . ?
Fe1 N5 C22 C21 4.2(9) . . . . ?
Fe1 N5 C22 C23 -177.0(7) . . . . ?
Fe1 N5 C26 C25 -178.7(7) . . . . ?
O1 C12 C13 N3 -165.6(8) . . . . ?
O1 C12 C13 C14 -22.7(15) . . . . ?
N1 N2 C12 O1 1.1(11) . . . . ?
N1 N2 C12 C13 174.4(9) . . . . ?
N2 N1 C11 O1 0.9(9) . . . . ?
N2 N1 C11 C10 -177.6(7) . . . . ?
N2 N1 C11 C10A -174.7(14) . . . . ?
N2 C12 C13 N3 21.7(14) . . . . ?
N2 C12 C13 C14 164.6(11) . . . . ?
N3 C15 C16 C17 -142.3(13) . . . . ?
N3 C15 C16 N4 44.8(13) . . . . ?
N3 C15 C16A C17A -152.3(8) . . . . ?
N3 C15 C16A N4A 27.8(13) . . . . ?
N3 C21 C22 N5 -32.4(11) . . . . ?
N3 C21 C22 C23 148.7(8) . . . . ?
N5 C22 C23 C24 -4.1(14) . . . . ?
C1 C10 C9 C8 0.0 . . . . ?
C1 C10 C11 O1 -6.4(10) . . . . ?
C1 C10 C11 N1 171.8(6) . . . . ?
C1 C2 C3 C4 180.0 . . . . ?
C10 C1 C2 C7 0.0 . . . . ?
C10 C1 C2 C3 180.0 . . . . ?
C10 C9 C8 C7 0.0 . . . . ?
C9 C10 C11 O1 179.1(6) . . . . ?
C9 C10 C11 N1 -2.7(10) . . . . ?
C9 C8 C7 C2 0.0 . . . . ?
C9 C8 C7 C6 180.0 . . . . ?
C8 C7 C2 C1 0.0 . . . . ?
C8 C7 C2 C3 180.0 . . . . ?
C8 C7 C6 C5 180.0 . . . . ?
C7 C2 C3 C4 0.0 . . . . ?
C2 C1 C10 C9 0.0 . . . . ?
C2 C1 C10 C11 -174.6(6) . . . . ?
C2 C7 C6 C5 0.0 . . . . ?
C2 C3 C4 C5 0.0 . . . . ?
C3 C4 C5 C6 0.0 . . . . ?
C4 C5 C6 C7 0.0 . . . . ?
C6 C7 C2 C1 180.0 . . . . ?
C6 C7 C2 C3 0.0 . . . . ?
C1A C10A C9A C8A 0.0 . . . . ?
C1A C10A C11 O1 176.8(6) . . . . ?
C1A C10A C11 N1 -7.3(18) . . . . ?
C1A C2A C3A C4A 180.0 . . . . ?
C10A C1A C2A C7A 0.0 . . . . ?
C10A C1A C2A C3A 180.0 . . . . ?
C10A C9A C8A C7A 0.0 . . . . ?
C9A C10A C11 O1 -10.9(11) . . . . ?
C9A C10A C11 N1 165.0(13) . . . . ?
C9A C8A C7A C2A 0.0 . . . . ?
C9A C8A C7A C6A 180.0 . . . . ?
C8A C7A C2A C1A 0.0 . . . . ?
C8A C7A C2A C3A 180.0 . . . . ?
C8A C7A C6A C5A 180.0 . . . . ?
C7A C2A C3A C4A 0.0 . . . . ?
C2A C1A C10A C9A 0.0 . . . . ?
C2A C1A C10A C11 173.3(9) . . . . ?
C2A C7A C6A C5A 0.0 . . . . ?
C2A C3A C4A C5A 0.0 . . . . ?
C3A C4A C5A C6A 0.0 . . . . ?
C4A C5A C6A C7A 0.0 . . . . ?
C6A C7A C2A C1A 180.0 . . . . ?
C6A C7A C2A C3A 0.0 . . . . ?
C11 O1 C12 N2 -0.6(10) . . . . ?
C11 O1 C12 C13 -174.5(8) . . . . ?
C11 N1 N2 Fe1 -170.5(6) . . . . ?
C11 N1 N2 C12 -1.3(10) . . . . ?
C11 C10 C9 C8 174.5(6) . . . . ?
C11 C10A C9A C8A -171.5(12) . . . . ?
C12 O1 C11 N1 -0.2(9) . . . . ?
C12 O1 C11 C10 178.1(8) . . . . ?
C12 O1 C11 C10A 177.2(8) . . . . ?
C13 N3 C15 C16 70.6(11) . . . . ?
C13 N3 C15 C16A 75.6(11) . . . . ?
C13 N3 C21 C22 -84.0(9) . . . . ?
C15 N3 C13 C12 -129.1(7) . . . . ?
C15 N3 C13 C14 89.7(12) . . . . ?
C15 N3 C21 C22 149.3(8) . . . . ?
C15 C16 C17 C18 -172.7(18) . . . . ?
C15 C16 N4 Fe1 -13.0(14) . . . . ?
C15 C16 N4 C20 173.3(17) . . . . ?
C15 C16A C17A C18A -180.0(12) . . . . ?
C15 C16A N4A Fe1 5.6(8) . . . . ?
C15 C16A N4A C20A 180.0(10) . . . . ?
C16 C17 C18 C19 0.0 . . . . ?
C17 C16 N4 Fe1 173.7(16) . . . . ?
C17 C16 N4 C20 0.0 . . . . ?
C17 C18 C19 C20 0.0 . . . . ?
C18 C19 C20 N4 0.0 . . . . ?
C19 C20 N4 Fe1 -173.4(17) . . . . ?
C19 C20 N4 C16 0.0 . . . . ?
N4 C16 C17 C18 0.0 . . . . ?
C16A C17A C18A C19A 0.0 . . . . ?
C17A C16A N4A Fe1 -174.3(7) . . . . ?
C17A C16A N4A C20A 0.0 . . . . ?
C17A C18A C19A C20A 0.0 . . . . ?
C18A C19A C20A N4A 0.0 . . . . ?
C19A C20A N4A Fe1 173.8(8) . . . . ?
C19A C20A N4A C16A 0.0 . . . . ?
N4A C16A C17A C18A 0.0 . . . . ?
C21 N3 C13 C12 101.9(8) . . . . ?
C21 N3 C13 C14 -39.2(14) . . . . ?
C21 N3 C15 C16 -158.0(10) . . . . ?
C21 N3 C15 C16A -153.1(9) . . . . ?
C21 C22 C23 C24 174.7(9) . . . . ?
C22 N5 C26 C25 -0.1(12) . . . . ?
C22 C23 C24 C25 -0.5(16) . . . . ?
C23 C24 C25 C26 4.4(16) . . . . ?
C24 C25 C26 N5 -4.2(15) . . . . ?
C26 N5 C22 C21 -174.6(7) . . . . ?
C26 N5 C22 C23 4.3(12) . . . . ?
Fe2 N9 C40 O2 -176.8(5) . . . . ?
Fe2 N9 C40 C41 -8.8(10) . . . . ?
Fe2 N10 C41 C40 -15.8(7) . . . . ?
Fe2 N10 C41 C42 -138.8(6) . . . . ?
Fe2 N10 C43 C44 -43.3(8) . . . . ?
Fe2 N10 C49 C50 42.1(7) . . . . ?
Fe2 N11 C44 C43 -8.1(10) . . . . ?
Fe2 N11 C44 C45 -179.3(7) . . . . ?
Fe2 N11 C48 C47 -179.5(7) . . . . ?
Fe2 N12 C50 C49 4.0(11) . . . . ?
Fe2 N12 C50 C51 177.7(9) . . . . ?
Fe2 N12 C54 C53 -177.2(9) . . . . ?
O2 C40 C41 N10 -176.3(6) . . . . ?
O2 C40 C41 C42 -52.3(9) . . . . ?
N8 N9 C40 O2 1.0(8) . . . . ?
N8 N9 C40 C41 169.1(7) . . . . ?
N9 N8 C39 O2 2.1(9) . . . . ?
N9 N8 C39 C38 -178.0(7) . . . . ?
N9 N8 C39 C38A 179.2(16) . . . . ?
N9 C40 C41 N10 16.8(10) . . . . ?
N9 C40 C41 C42 140.7(8) . . . . ?
N10 C43 C44 N11 36.4(11) . . . . ?
N10 C43 C44 C45 -152.3(8) . . . . ?
N10 C49 C50 N12 -33.1(11) . . . . ?
N10 C49 C50 C51 153.0(10) . . . . ?
N11 C44 C45 C46 -3.8(14) . . . . ?
N12 C50 C51 C52 0.5(19) . . . . ?
C29 C38 C37 C36 0.0 . . . . ?
C29 C38 C39 O2 8.6(10) . . . . ?
C29 C38 C39 N8 -171.2(7) . . . . ?
C29 C30 C31 C32 180.0 . . . . ?
C38 C29 C30 C35 0.0 . . . . ?
C38 C29 C30 C31 180.0 . . . . ?
C38 C37 C36 C35 0.0 . . . . ?
C37 C38 C39 O2 -174.2(6) . . . . ?
C37 C38 C39 N8 5.9(11) . . . . ?
C37 C36 C35 C30 0.0 . . . . ?
C37 C36 C35 C34 180.0 . . . . ?
C36 C35 C30 C29 0.0 . . . . ?
C36 C35 C30 C31 180.0 . . . . ?
C36 C35 C34 C33 180.0 . . . . ?
C35 C30 C31 C32 0.0 . . . . ?
C30 C29 C38 C37 0.0 . . . . ?
C30 C29 C38 C39 177.2(6) . . . . ?
C30 C35 C34 C33 0.0 . . . . ?
C30 C31 C32 C33 0.0 . . . . ?
C31 C32 C33 C34 0.0 . . . . ?
C32 C33 C34 C35 0.0 . . . . ?
C34 C35 C30 C29 180.0 . . . . ?
C34 C35 C30 C31 0.0 . . . . ?
C29A C38A C37A C36A 0.0 . . . . ?
C29A C38A C39 O2 -174.9(5) . . . . ?
C29A C38A C39 N8 8(2) . . . . ?
C29A C30A C31A C32A 180.0 . . . . ?
C38A C29A C30A C35A 0.0 . . . . ?
C38A C29A C30A C31A 180.0 . . . . ?
C38A C37A C36A C35A 0.0 . . . . ?
C37A C38A C39 O2 11.1(12) . . . . ?
C37A C38A C39 N8 -166.2(14) . . . . ?
C37A C36A C35A C30A 0.0 . . . . ?
C37A C36A C35A C34A 180.0 . . . . ?
C36A C35A C30A C29A 0.0 . . . . ?
C36A C35A C30A C31A 180.0 . . . . ?
C36A C35A C34A C33A 180.0 . . . . ?
C35A C30A C31A C32A 0.0 . . . . ?
C30A C29A C38A C37A 0.0 . . . . ?
C30A C29A C38A C39 -175.0(10) . . . . ?
C30A C35A C34A C33A 0.0 . . . . ?
C30A C31A C32A C33A 0.0 . . . . ?
C31A C32A C33A C34A 0.0 . . . . ?
C32A C33A C34A C35A 0.0 . . . . ?
C34A C35A C30A C29A 180.0 . . . . ?
C34A C35A C30A C31A 0.0 . . . . ?
C39 O2 C40 N9 0.1(8) . . . . ?
C39 O2 C40 C41 -168.4(7) . . . . ?
C39 N8 N9 Fe2 175.0(6) . . . . ?
C39 N8 N9 C40 -1.9(9) . . . . ?
C39 C38 C37 C36 -177.1(6) . . . . ?
C39 C38A C37A C36A 173.4(13) . . . . ?
C40 O2 C39 N8 -1.4(9) . . . . ?
C40 O2 C39 C38 178.7(7) . . . . ?
C40 O2 C39 C38A -180.0(8) . . . . ?
C41 N10 C43 C44 76.1(8) . . . . ?
C41 N10 C49 C50 -85.2(9) . . . . ?
C43 N10 C41 C40 -130.7(6) . . . . ?
C43 N10 C41 C42 106.3(7) . . . . ?
C43 N10 C49 C50 155.0(7) . . . . ?
C43 C44 C45 C46 -174.9(9) . . . . ?
C44 N11 C48 C47 -5.1(13) . . . . ?
C44 C45 C46 C47 1.0(15) . . . . ?
C45 C46 C47 C48 -0.2(15) . . . . ?
C46 C47 C48 N11 2.1(14) . . . . ?
C48 N11 C44 C43 177.2(8) . . . . ?
C48 N11 C44 C45 5.9(13) . . . . ?
C49 N10 C41 C40 107.6(7) . . . . ?
C49 N10 C41 C42 -15.4(10) . . . . ?
C49 N10 C43 C44 -155.1(7) . . . . ?
C49 C50 C51 C52 174.0(12) . . . . ?
C50 N12 C54 C53 3.5(16) . . . . ?
C50 C51 C52 C53 1(2) . . . . ?
C51 C52 C53 C54 -1(2) . . . . ?
C52 C53 C54 N12 -2(2) . . . . ?
C54 N12 C50 C49 -176.6(9) . . . . ?
C54 N12 C50 C51 -2.9(15) . . . . ?

loop_
_twin_individual_id
_twin_individual_mass_fraction_refined
1 0.76(4)
2 0.24(4)
